data_7159117
loop_
_publ_author_name
'Ferreira, Joana R. M.'
'Alves, Mariana'
'Sousa, B\'arbara'
'Vieira, Sandra I.'
'Silva, Artur M. S.'
'Guieu, Samuel'
'Cunha, \^Angela'
'Nunes da Silva, Raquel'

_publ_section_title
;
 Curcumin-based molecular probes for fluorescence imaging of fungi
;
_journal_issue 7
_journal_name_full 'Organic &amp; Biomolecular Chemistry'
_journal_page_first 1531
_journal_page_last 1536
_journal_paper_doi 10.1039/D2OB01872A
_journal_volume 21
_journal_year 2023
_chemical_formula_moiety 'C21 H20 O4'
_chemical_formula_sum 'C21 H20 O4'
_chemical_formula_weight 336.37
_chemical_name_systematic (1E,4Z,6E)-5-hydroxy-1,7-bis(4-methoxyphenyl)hepta-1,4,6-trien-3-one
_space_group_crystal_system monoclinic
_space_group_IT_number 15
_space_group_name_Hall '-C 2yc'
_space_group_name_H-M_alt 'C 1 2/c 1'
_atom_sites_solution_hydrogens mixed
_atom_sites_solution_primary direct
_atom_sites_solution_secondary difmap
_audit_creation_method SHELXL-2018/3
_audit_update_record
;
2022-03-23 deposited with the CCDC.	2023-01-11 downloaded from the CCDC.
;
_cell_angle_alpha 90
_cell_angle_beta 99.087(5)
_cell_angle_gamma 90
_cell_formula_units_Z 4
_cell_length_a 11.6910(19)
_cell_length_b 10.8177(18)
_cell_length_c 13.581(2)
_cell_measurement_reflns_used 5722
_cell_measurement_temperature 150(2)
_cell_measurement_theta_max 28.30
_cell_measurement_theta_min 2.58
_cell_volume 1696.0(5)
_computing_cell_refinement 'Bruker SMART'
_computing_data_collection 'Bruker SMART'
_computing_data_reduction 'Bruker SAINT'
_computing_molecular_graphics 'PLATON (Spek, 2009)'
_computing_publication_material 'SHELXL-2014 (Sheldrick, 2014)'
_computing_structure_refinement 'SHELXL-2018/3 (Sheldrick, 2018)'
_computing_structure_solution 'SHELXL-2014 (Sheldrick, 2014)'
_diffrn_ambient_temperature 150(2)
_diffrn_measured_fraction_theta_full 1.000
_diffrn_measured_fraction_theta_max 0.993
_diffrn_measurement_device_type ccd
_diffrn_measurement_method 'omega and phi scans'
_diffrn_radiation_type MoK\a
_diffrn_radiation_wavelength 0.71073
_diffrn_reflns_av_R_equivalents 0.0566
_diffrn_reflns_av_unetI/netI 0.0254
_diffrn_reflns_Laue_measured_fraction_full 1.000
_diffrn_reflns_Laue_measured_fraction_max 0.993
_diffrn_reflns_limit_h_max 15
_diffrn_reflns_limit_h_min -15
_diffrn_reflns_limit_k_max 14
_diffrn_reflns_limit_k_min -14
_diffrn_reflns_limit_l_max 18
_diffrn_reflns_limit_l_min -18
_diffrn_reflns_number 19468
_diffrn_reflns_point_group_measured_fraction_full 1.000
_diffrn_reflns_point_group_measured_fraction_max 0.993
_diffrn_reflns_theta_full 25.242
_diffrn_reflns_theta_max 28.439
_diffrn_reflns_theta_min 2.580
_diffrn_source 'fine-focus sealed tube'
_exptl_absorpt_coefficient_mu 0.091
_exptl_absorpt_correction_type multi-scan
_exptl_absorpt_process_details '(SADABS; Bruker, 2008)'
_exptl_crystal_colour orange
_exptl_crystal_density_diffrn 1.317
_exptl_crystal_description block
_exptl_crystal_F_000 712
_exptl_crystal_preparation Luminescent
_exptl_crystal_recrystallization_method 'Re-crystallisation from solvent: tetrahydrofuran'
_exptl_crystal_size_max 0.500
_exptl_crystal_size_mid 0.300
_exptl_crystal_size_min 0.200
_exptl_transmission_factor_max 0.7457
_exptl_transmission_factor_min 0.6585
_refine_diff_density_max 0.256
_refine_diff_density_min -0.227
_refine_diff_density_rms 0.048
_refine_ls_extinction_method none
_refine_ls_goodness_of_fit_ref 1.084
_refine_ls_hydrogen_treatment mixed
_refine_ls_matrix_type full
_refine_ls_number_parameters 118
_refine_ls_number_reflns 2127
_refine_ls_number_restraints 0
_refine_ls_restrained_S_all 1.084
_refine_ls_R_factor_all 0.0646
_refine_ls_R_factor_gt 0.0465
_refine_ls_shift/su_max 0.000
_refine_ls_shift/su_mean 0.000
_refine_ls_structure_factor_coef Fsqd
_refine_ls_weighting_details 'w=1/[\s^2^(Fo^2^)+(0.0715P)^2^+0.9850P] where P=(Fo^2^+2Fc^2^)/3'
_refine_ls_weighting_scheme calc
_refine_ls_wR_factor_gt 0.1311
_refine_ls_wR_factor_ref 0.1483
_reflns_Friedel_coverage 0.000
_reflns_number_gt 1602
_reflns_number_total 2127
_reflns_threshold_expression 'I > 2\s(I)'
_cod_data_source_file d2ob01872a2.cif
_cod_data_source_block shelx
_cod_depositor_comments 'Adding full bibliography for 7159117--7159118.cif.'
_cod_original_cell_volume 1696.1(5)
_cod_original_sg_symbol_H-M 'C 2/c'
_cod_database_code 7159117
_shelx_shelxl_version_number 2018/3
_shelx_space_group_comment
;
The symmetry employed for this shelxl refinement is uniquely defined
by the following loop, which should always be used as a source of
symmetry information in preference to the above space-group names.
They are only intended as comments.
;
_shelx_estimated_absorpt_t_min 0.956
_shelx_estimated_absorpt_t_max 0.982

loop_
_space_group_symop_operation_xyz
'x, y, z'
'-x, y, -z+1/2'
'x+1/2, y+1/2, z'
'-x+1/2, y+1/2, -z+1/2'
'-x, -y, -z'
'x, -y, z-1/2'
'-x+1/2, -y+1/2, -z'
'x+1/2, -y+1/2, z-1/2'

loop_
_atom_site_label
_atom_site_type_symbol
_atom_site_fract_x
_atom_site_fract_y
_atom_site_fract_z
_atom_site_U_iso_or_equiv
_atom_site_adp_type
_atom_site_occupancy
_atom_site_site_symmetry_order
_atom_site_calc_flag
_atom_site_refinement_flags_posn
_atom_site_refinement_flags_adp
_atom_site_refinement_flags_occupancy
_atom_site_disorder_assembly
_atom_site_disorder_group
O01 O 0.89136(10) 0.69879(9) 0.34565(7) 0.0374(3) Uani 1 1 d . . . . .
O02 O 0.55526(9) 0.31554(10) -0.16291(8) 0.0363(3) Uani 1 1 d . . . . .
C11 C 0.95246(13) 0.63140(14) 0.42805(10) 0.0346(3) Uani 1 1 d . . . . .
H11A H 0.902212 0.566504 0.447868 0.052 Uiso 1 1 calc R U . . .
H11C H 0.975302 0.687757 0.484213 0.052 Uiso 1 1 calc R U . . .
H11B H 1.021782 0.593733 0.408586 0.052 Uiso 1 1 calc R U . . .
C08 C 0.84283(11) 0.63323(13) 0.26366(10) 0.0278(3) Uani 1 1 d . . . . .
C09 C 0.77862(13) 0.70242(13) 0.18731(11) 0.0325(3) Uani 1 1 d . . . . .
H09 H 0.773129 0.789536 0.194086 0.039 Uiso 1 1 calc R U . . .
C10 C 0.72336(13) 0.64545(13) 0.10251(10) 0.0313(3) Uani 1 1 d . . . . .
H10 H 0.678629 0.693736 0.052068 0.038 Uiso 1 1 calc R U . . .
C05 C 0.73174(11) 0.51704(12) 0.08894(10) 0.0265(3) Uani 1 1 d . . . . .
C04 C 0.67376(11) 0.45247(13) 0.00062(10) 0.0286(3) Uani 1 1 d . . . . .
H04 H 0.681741 0.365100 -0.000285 0.034 Uiso 1 1 calc R U . . .
C03 C 0.61031(12) 0.50485(14) -0.07933(10) 0.0310(3) Uani 1 1 d . . . . .
H03 H 0.601430 0.592156 -0.079802 0.037 Uiso 1 1 calc R U . . .
C02 C 0.55409(11) 0.43538(14) -0.16569(9) 0.0290(3) Uani 1 1 d . . . . .
C01 C 0.500000 0.49907(18) -0.250000 0.0299(4) Uani 1 2 d S T P . .
H01 H 0.499997 0.586893 -0.249999 0.036 Uiso 1 2 calc R U P . .
C06 C 0.79822(11) 0.45025(12) 0.16479(10) 0.0284(3) Uani 1 1 d . . . . .
H06 H 0.806406 0.363590 0.156975 0.034 Uiso 1 1 calc R U . . .
C07 C 0.85314(11) 0.50642(13) 0.25183(10) 0.0289(3) Uani 1 1 d . . . . .
H07 H 0.897337 0.458346 0.302737 0.035 Uiso 1 1 calc R U . . .
H02 H 0.506(4) 0.290(3) -0.228(3) 0.043 Uiso 0.5 1 d . U P . .

loop_
_atom_site_aniso_label
_atom_site_aniso_U_11
_atom_site_aniso_U_22
_atom_site_aniso_U_33
_atom_site_aniso_U_23
_atom_site_aniso_U_13
_atom_site_aniso_U_12
O01 0.0477(6) 0.0320(6) 0.0304(5) -0.0019(4) -0.0004(4) 0.0064(4)
O02 0.0365(6) 0.0278(6) 0.0425(6) 0.0023(4) -0.0002(5) 0.0016(4)
C11 0.0334(7) 0.0409(8) 0.0289(7) 0.0010(6) 0.0029(5) 0.0047(6)
C08 0.0287(7) 0.0295(7) 0.0260(6) 0.0005(5) 0.0068(5) 0.0023(5)
C09 0.0417(8) 0.0252(7) 0.0311(7) 0.0015(5) 0.0073(6) 0.0093(6)
C10 0.0358(7) 0.0304(7) 0.0281(7) 0.0050(5) 0.0058(5) 0.0094(6)
C05 0.0250(6) 0.0279(7) 0.0279(6) 0.0037(5) 0.0081(5) 0.0013(5)
C04 0.0256(6) 0.0283(7) 0.0327(7) 0.0018(5) 0.0075(5) 0.0012(5)
C03 0.0330(7) 0.0295(7) 0.0305(7) 0.0002(5) 0.0055(5) 0.0033(5)
C02 0.0235(6) 0.0313(7) 0.0329(7) 0.0005(5) 0.0070(5) 0.0013(5)
C01 0.0331(10) 0.0250(9) 0.0310(10) 0.000 0.0035(7) 0.000
C06 0.0296(7) 0.0227(6) 0.0335(7) 0.0046(5) 0.0070(5) -0.0003(5)
C07 0.0283(7) 0.0279(7) 0.0306(7) 0.0068(5) 0.0051(5) 0.0024(5)

loop_
_atom_type_symbol
_atom_type_description
_atom_type_scat_dispersion_real
_atom_type_scat_dispersion_imag
_atom_type_scat_source
C C 0.0033 0.0016 'International Tables Vol C Tables 4.2.6.8 and 6.1.1.4'
H H 0.0000 0.0000 'International Tables Vol C Tables 4.2.6.8 and 6.1.1.4'
O O 0.0106 0.0060 'International Tables Vol C Tables 4.2.6.8 and 6.1.1.4'

loop_
_geom_angle_atom_site_label_1
_geom_angle_atom_site_label_2
_geom_angle_atom_site_label_3
_geom_angle
_geom_angle_site_symmetry_1
_geom_angle_site_symmetry_3
_geom_angle_publ_flag
C08 O01 C11 117.75(11) . . ?
C02 O02 H02 104.2(17) . . ?
O01 C11 H11A 109.5 . . ?
O01 C11 H11C 109.5 . . ?
H11A C11 H11C 109.5 . . ?
O01 C11 H11B 109.5 . . ?
H11A C11 H11B 109.5 . . ?
H11C C11 H11B 109.5 . . ?
O01 C08 C07 125.08(12) . . ?
O01 C08 C09 115.60(12) . . ?
C07 C08 C09 119.31(12) . . ?
C10 C09 C08 120.53(13) . . ?
C10 C09 H09 119.7 . . ?
C08 C09 H09 119.7 . . ?
C09 C10 C05 121.29(12) . . ?
C09 C10 H10 119.4 . . ?
C05 C10 H10 119.4 . . ?
C06 C05 C10 117.28(12) . . ?
C06 C05 C04 119.53(12) . . ?
C10 C05 C04 123.19(12) . . ?
C03 C04 C05 126.12(13) . . ?
C03 C04 H04 116.9 . . ?
C05 C04 H04 116.9 . . ?
C04 C03 C02 123.71(14) . . ?
C04 C03 H03 118.1 . . ?
C02 C03 H03 118.1 . . ?
O02 C02 C01 121.16(13) . . ?
O02 C02 C03 119.35(12) . . ?
C01 C02 C03 119.49(14) . . ?
C02 C01 C02 120.99(18) . 2_654 ?
C02 C01 H01 119.5 . . ?
C02 C01 H01 119.5 2_654 . ?
C05 C06 C07 122.07(12) . . ?
C05 C06 H06 119.0 . . ?
C07 C06 H06 119.0 . . ?
C08 C07 C06 119.50(12) . . ?
C08 C07 H07 120.3 . . ?
C06 C07 H07 120.3 . . ?

loop_
_geom_bond_atom_site_label_1
_geom_bond_atom_site_label_2
_geom_bond_distance
_geom_bond_site_symmetry_2
_geom_bond_publ_flag
O01 C08 1.3657(16) . ?
O01 C11 1.4288(16) . ?
O02 C02 1.2970(18) . ?
O02 H02 1.01(4) . ?
C11 H11A 0.9800 . ?
C11 H11C 0.9800 . ?
C11 H11B 0.9800 . ?
C08 C07 1.3887(19) . ?
C08 C09 1.3975(18) . ?
C09 C10 1.3742(19) . ?
C09 H09 0.9500 . ?
C10 C05 1.4068(19) . ?
C10 H10 0.9500 . ?
C05 C06 1.3908(17) . ?
C05 C04 1.4592(18) . ?
C04 C03 1.3402(18) . ?
C04 H04 0.9500 . ?
C03 C02 1.4591(18) . ?
C03 H03 0.9500 . ?
C02 C01 1.3989(16) . ?
C01 H01 0.9500 . ?
C06 C07 1.3926(18) . ?
C06 H06 0.9500 . ?
C07 H07 0.9500 . ?

loop_
_geom_torsion_atom_site_label_1
_geom_torsion_atom_site_label_2
_geom_torsion_atom_site_label_3
_geom_torsion_atom_site_label_4
_geom_torsion
_geom_torsion_site_symmetry_1
_geom_torsion_site_symmetry_2
_geom_torsion_site_symmetry_3
_geom_torsion_site_symmetry_4
_geom_torsion_publ_flag
C11 O01 C08 C07 -3.5(2) . . . . ?
C11 O01 C08 C09 176.60(12) . . . . ?
O01 C08 C09 C10 -178.22(12) . . . . ?
C07 C08 C09 C10 1.9(2) . . . . ?
C08 C09 C10 C05 -1.5(2) . . . . ?
C09 C10 C05 C06 0.0(2) . . . . ?
C09 C10 C05 C04 179.42(12) . . . . ?
C06 C05 C04 C03 -177.72(13) . . . . ?
C10 C05 C04 C03 2.9(2) . . . . ?
C05 C04 C03 C02 -179.93(12) . . . . ?
C04 C03 C02 O02 6.7(2) . . . . ?
C04 C03 C02 C01 -173.24(11) . . . . ?
O02 C02 C01 C02 -0.34(9) . . . 2_654 ?
C03 C02 C01 C02 179.60(13) . . . 2_654 ?
C10 C05 C06 C07 1.09(19) . . . . ?
C04 C05 C06 C07 -178.37(11) . . . . ?
O01 C08 C07 C06 179.29(12) . . . . ?
C09 C08 C07 C06 -0.8(2) . . . . ?
C05 C06 C07 C08 -0.7(2) . . . . ?
